data_1575191
loop_
_publ_author_name
'Huang, Zhi'
'Wei, Jianwei'
'Wang, Xiang-Yu'
'Xu, Shaojie'
'Huang, Ling'
'Zeng, Le'

_publ_section_title
;
 Wavelength-dependent tri-state photoswitching in crystals <i>via</i>
 synergistic dimer confinement and charge-transfer stacking.
;
_journal_issue 21
_journal_name_full 'Materials horizons'
_journal_page_first 9079
_journal_page_last 9086
_journal_paper_doi 10.1039/d5mh01024a
_journal_volume 12
_journal_year 2025
_chemical_formula_moiety 'C42 H38 N6 O16 Sr2, C14 H10'
_chemical_formula_sum 'C56 H48 N6 O16 Sr2'
_chemical_formula_weight 1236.24
_chemical_name_common Sr-NDI@An
_space_group_crystal_system tetragonal
_space_group_IT_number 88
_space_group_name_Hall '-I 4ad'
_space_group_name_H-M_alt 'I 41/a :2'
_atom_sites_solution_hydrogens geom
_atom_sites_solution_primary direct
_audit_creation_date 2024-11-05
_audit_creation_method
;
Olex2 1.5
(compiled 2024.02.16 svn.r378c4104 for OlexSys, GUI svn.r6928)
;
_audit_update_record
;
2025-01-23 deposited with the CCDC.	2025-07-21 downloaded from the CCDC.
;
_cell_angle_alpha 90
_cell_angle_beta 90
_cell_angle_gamma 90
_cell_formula_units_Z 8
_cell_length_a 28.42240(10)
_cell_length_b 28.42240(10)
_cell_length_c 13.71600(10)
_cell_measurement_reflns_used 55125
_cell_measurement_temperature 293(2)
_cell_measurement_theta_max 76.5170
_cell_measurement_theta_min 2.1910
_cell_volume 11080.23(10)
_computing_molecular_graphics 'Olex2 1.5 (Dolomanov et al., 2009)'
_computing_publication_material 'Olex2 1.5 (Dolomanov et al., 2009)'
_computing_structure_refinement 'SHELXL 2018/3 (Sheldrick, 2015)'
_computing_structure_solution 'SHELXS  (Sheldrick, 2008)'
_diffrn_ambient_temperature 293(2)
_diffrn_measured_fraction_theta_full 1.000
_diffrn_measured_fraction_theta_max 0.992
_diffrn_measurement_device_type 'multiwire proportional'
_diffrn_measurement_method 'phi and omega scans'
_diffrn_radiation_monochromator graphite
_diffrn_radiation_type CuK\a
_diffrn_radiation_wavelength 1.54178
_diffrn_reflns_av_R_equivalents 0.0622
_diffrn_reflns_av_unetI/netI 0.0235
_diffrn_reflns_Laue_measured_fraction_full 1.000
_diffrn_reflns_Laue_measured_fraction_max 0.992
_diffrn_reflns_limit_h_max 35
_diffrn_reflns_limit_h_min -35
_diffrn_reflns_limit_k_max 35
_diffrn_reflns_limit_k_min -35
_diffrn_reflns_limit_l_max 17
_diffrn_reflns_limit_l_min -12
_diffrn_reflns_number 77236
_diffrn_reflns_point_group_measured_fraction_full 1.000
_diffrn_reflns_point_group_measured_fraction_max 0.992
_diffrn_reflns_theta_full 67.679
_diffrn_reflns_theta_max 76.821
_diffrn_reflns_theta_min 2.198
_exptl_absorpt_coefficient_mu 3.175
_exptl_absorpt_correction_T_max 1.00000
_exptl_absorpt_correction_T_min 0.78160
_exptl_absorpt_correction_type multi-scan
_exptl_crystal_colour orange-red
_exptl_crystal_density_diffrn 1.482
_exptl_crystal_description rod
_exptl_crystal_F_000 5040
_exptl_crystal_size_max 0.4
_exptl_crystal_size_mid 0.12
_exptl_crystal_size_min 0.05
_refine_diff_density_max 2.458
_refine_diff_density_min -0.940
_refine_diff_density_rms 0.146
_refine_ls_extinction_method none
_refine_ls_goodness_of_fit_ref 1.083
_refine_ls_hydrogen_treatment constr
_refine_ls_matrix_type full
_refine_ls_number_parameters 405
_refine_ls_number_reflns 5796
_refine_ls_number_restraints 365
_refine_ls_restrained_S_all 1.053
_refine_ls_R_factor_all 0.0672
_refine_ls_R_factor_gt 0.0665
_refine_ls_shift/su_max 0.001
_refine_ls_shift/su_mean 0.000
_refine_ls_structure_factor_coef Fsqd
_refine_ls_weighting_details 'w=1/[\s^2^(Fo^2^)+(0.1259P)^2^+57.4526P] where P=(Fo^2^+2Fc^2^)/3'
_refine_ls_weighting_scheme calc
_refine_ls_wR_factor_gt 0.1910
_refine_ls_wR_factor_ref 0.1919
_reflns_Friedel_coverage 0.000
_reflns_number_gt 5711
_reflns_number_total 5796
_reflns_threshold_expression 'I > 2\s(I)'
_cod_data_source_file d5mh01024a2.cif
_cod_data_source_block 6
_cod_depositor_comments 'Adding full bibliography for 1575190--1575191.cif.'
_cod_original_cell_volume 11080.24(11)
_cod_original_sg_symbol_H-M 'I 41/a'
_cod_database_code 1575191
_shelx_shelxl_version_number 2018/3
_shelx_space_group_comment
;
The symmetry employed for this shelxl refinement is uniquely defined
by the following loop, which should always be used as a source of
symmetry information in preference to the above space-group names.
They are only intended as comments.
;
_olex2_refinement_description
;
1. Twinned data refinement
 Scales: 0.6480(19)
 0.3520(19)
2. Fixed Uiso
 At 1.2 times of:
  All C(H) groups
 At 1.5 times of:
  All C(H,H,H) groups
3. Restrained distances
 C106-C107 = C101-C207
 1.39 with sigma of 0.02
 C206-C207 = C201-C107
 1.39 with sigma of 0.02
 C107-C105 \\sim C107-C101
 with sigma of 0.02
 C207-C205 \\sim C207-C201
 with sigma of 0.02
4. Restrained planarity
 C101, C102, C103, C104, C105, C106, C107, C201, C202, C203, C204, C205, C206,
 C207
 with sigma of 0.02
5. Uiso/Uaniso restraints and constraints
C101 \\sim C102 \\sim C103 \\sim C104 \\sim C105 \\sim C106 \\sim C107 \\sim
C201 \\sim C202 \\sim C203 \\sim C204 \\sim C205 \\sim C206 \\sim C207: within
2.8A with sigma of 0.02 and sigma for terminal atoms of 0.04 within 2.8A
Uanis(C101) \\sim Ueq, Uanis(C102) \\sim Ueq, Uanis(C103) \\sim Ueq,
Uanis(C104) \\sim Ueq, Uanis(C105) \\sim Ueq, Uanis(C106) \\sim Ueq,
Uanis(C107) \\sim Ueq, Uanis(C201) \\sim Ueq, Uanis(C202) \\sim Ueq,
Uanis(C203) \\sim Ueq, Uanis(C204) \\sim Ueq, Uanis(C205) \\sim Ueq,
Uanis(C206) \\sim Ueq, Uanis(C207) \\sim Ueq: with sigma of 0.01 and sigma for
terminal atoms of 0.01
6. Others
 Fixed Sof: C101(0.5) C102(0.5) H102(0.5) C103(0.5) H103(0.5) C104(0.5)
 H104(0.5) C105(0.5) H105(0.5) C106(0.5) C107(0.5) H107(0.5) C201(0.5)
 C202(0.5) H202(0.5) C203(0.5) H203(0.5) C204(0.5) H204(0.5) C205(0.5)
 H205(0.5) C206(0.5) C207(0.5) H207(0.5)
7.a Aromatic/amide H refined with riding coordinates:
 C5(H5), C20(H20), C29(H29), C30(H30), C35(H35), C9(H9), C4(H4), C102(H102),
 C103(H103), C104(H104), C105(H105), C107(H107), C202(H202), C203(H203),
 C204(H204), C205(H205), C207(H207)
7.b Fitted hexagon refined as free rotating group:
 C101(C102,C103,C104,C105,C106), C201(C202,C203,C204,C205,C206)
7.c Idealised Me refined as rotating group:
 C40(H40A,H40B,H40C), C51(H51A,H51B,H51C), C8(H8A,H8B,H8C), C13(H13A,H13B,H13C)
;
_olex2_submission_special_instructions 'No special instructions were received'

loop_
_space_group_symop_operation_xyz
'x, y, z'
'-y+3/4, x+1/4, z+1/4'
'-x, -y+1/2, z'
'y+1/4, -x+1/4, z+1/4'
'x+1/2, y+1/2, z+1/2'
'-y+5/4, x+3/4, z+3/4'
'-x+1/2, -y+1, z+1/2'
'y+3/4, -x+3/4, z+3/4'
'-x, -y, -z'
'y-3/4, -x-1/4, -z-1/4'
'x, y-1/2, -z'
'-y-1/4, x-1/4, -z-1/4'
'-x+1/2, -y+1/2, -z+1/2'
'y-1/4, -x+1/4, -z+1/4'
'x+1/2, y, -z+1/2'
'-y+1/4, x+1/4, -z+1/4'

loop_
_atom_site_label
_atom_site_type_symbol
_atom_site_fract_x
_atom_site_fract_y
_atom_site_fract_z
_atom_site_U_iso_or_equiv
_atom_site_adp_type
_atom_site_occupancy
_atom_site_site_symmetry_order
_atom_site_calc_flag
_atom_site_refinement_flags_posn
_atom_site_refinement_flags_adp
_atom_site_refinement_flags_occupancy
_atom_site_disorder_assembly
_atom_site_disorder_group
Sr6 Sr 0.75530(2) 0.93915(2) 0.13454(3) 0.03041(17) Uani 1 1 d . . . . .
O4 O 0.69049(18) 0.91372(18) 0.2507(3) 0.0440(10) Uani 1 1 d . . . . .
C5 C 0.69426(19) 0.93975(19) 0.5082(4) 0.0297(10) Uani 1 1 d . . . . .
H5 H 0.717396 0.962885 0.509496 0.036 Uiso 1 1 calc R U . . .
C6 C 0.6714(2) 0.9263(2) 0.5937(4) 0.0317(11) Uani 1 1 d . . . . .
N8 N 0.58809(19) 0.8362(2) 0.5015(4) 0.0369(11) Uani 1 1 d . . . . .
C10 C 0.5176(2) 0.7676(2) 0.4957(4) 0.0365(13) Uani 1 1 d . . . . .
C11 C 0.6819(2) 0.9179(2) 0.4200(4) 0.0317(11) Uani 1 1 d . . . . .
C12 C 0.7075(2) 0.92937(19) 0.3263(4) 0.0327(11) Uani 1 1 d . . . . .
O14 O 0.53220(18) 0.89376(17) 0.4954(5) 0.0535(13) Uani 1 1 d . . . . .
C15 C 0.5042(2) 0.8150(2) 0.4953(4) 0.0391(14) Uani 1 1 d . . . . .
C16 C 0.6242(2) 0.8716(2) 0.5032(5) 0.0373(13) Uani 1 1 d . . . . .
O17 O 0.8040(2) 0.87656(19) 0.2273(4) 0.0561(13) Uani 1 1 d . . . . .
C18 C 0.5658(2) 0.7534(2) 0.4947(4) 0.0373(13) Uani 1 1 d . . . . .
O19 O 0.64413(17) 0.77972(18) 0.4947(5) 0.0588(15) Uani 1 1 d . . . . .
C20 C 0.6367(2) 0.8915(2) 0.5911(4) 0.0364(12) Uani 1 1 d . . . . .
H20 H 0.622001 0.881914 0.648348 0.044 Uiso 1 1 calc R U . . .
C21 C 0.5413(2) 0.8519(2) 0.4975(5) 0.0411(14) Uani 1 1 d . . . . .
C22 C 0.6027(2) 0.7898(2) 0.4967(5) 0.0421(15) Uani 1 1 d . . . . .
N27 N 0.7820(4) 0.8372(3) 0.3663(6) 0.071(2) Uani 1 1 d . . . . .
C29 C 0.4576(3) 0.8281(2) 0.4935(5) 0.0451(15) Uani 1 1 d . . . . .
H29 H 0.449346 0.859777 0.493457 0.054 Uiso 1 1 calc R U . . .
C30 C 0.6467(2) 0.8849(2) 0.4178(4) 0.0350(12) Uani 1 1 d . . . . .
H30 H 0.637936 0.871387 0.358804 0.042 Uiso 1 1 calc R U . . .
C35 C 0.5769(2) 0.7062(2) 0.4919(5) 0.0413(14) Uani 1 1 d . . . . .
H35 H 0.608334 0.697182 0.488843 0.050 Uiso 1 1 calc R U . . .
C40 C 0.7474(5) 0.8080(3) 0.3193(9) 0.085(3) Uani 1 1 d . . . . .
H40A H 0.749497 0.776563 0.344418 0.127 Uiso 1 1 calc R U . . .
H40B H 0.753095 0.807625 0.250266 0.127 Uiso 1 1 calc R U . . .
H40C H 0.716544 0.820365 0.331689 0.127 Uiso 1 1 calc R U . . .
C51 C 0.7840(5) 0.8314(4) 0.4741(8) 0.091(4) Uani 1 1 d . . . . .
H51A H 0.752568 0.829688 0.499632 0.137 Uiso 1 1 calc R U . . .
H51B H 0.799978 0.857842 0.502456 0.137 Uiso 1 1 calc R U . . .
H51C H 0.800619 0.803032 0.489730 0.137 Uiso 1 1 calc R U . . .
O1 O 0.70208(13) 0.98881(14) 0.6901(3) 0.0308(8) Uani 1 1 d . . . . .
O2 O 0.74480(15) 0.95240(15) 0.3303(3) 0.0361(9) Uani 1 1 d . . . . .
O3 O 0.67059(16) 0.92745(16) 0.7662(3) 0.0394(10) Uani 1 1 d . . . . .
C7 C 0.68235(18) 0.9490(2) 0.6904(4) 0.0315(11) Uani 1 1 d . . . . .
C9 C 0.8072(4) 0.8690(3) 0.3161(6) 0.062(2) Uani 1 1 d . . . . .
H9 H 0.828933 0.886860 0.350798 0.074 Uiso 1 1 calc R U . . .
O5 O 0.7169(2) 0.86942(19) 0.0479(4) 0.0560(14) Uani 1 1 d . . . . .
N3 N 0.7385(2) 0.8281(2) -0.0872(5) 0.0555(15) Uani 1 1 d . . . . .
C4 C 0.7126(3) 0.8603(2) -0.0401(6) 0.0489(16) Uani 1 1 d . . . . .
H4 H 0.690116 0.876859 -0.075553 0.059 Uiso 1 1 calc R U . . .
C8 C 0.7742(4) 0.8007(3) -0.0398(8) 0.074(3) Uani 1 1 d . . . . .
H8A H 0.776144 0.809694 0.027615 0.111 Uiso 1 1 calc R U . . .
H8B H 0.804011 0.806284 -0.070766 0.111 Uiso 1 1 calc R U . . .
H8C H 0.766466 0.767945 -0.044334 0.111 Uiso 1 1 calc R U . . .
C13 C 0.7316(3) 0.8196(3) -0.1896(7) 0.064(2) Uani 1 1 d . . . . .
H13A H 0.723266 0.787184 -0.199545 0.097 Uiso 1 1 calc R U . . .
H13B H 0.760095 0.826464 -0.224314 0.097 Uiso 1 1 calc R U . . .
H13C H 0.706736 0.839383 -0.213330 0.097 Uiso 1 1 calc R U . . .
C101 C 0.5537(15) 0.7483(10) 0.2380(13) 0.237(10) Uani 0.5 1 d DG U P A -1
C102 C 0.5995(17) 0.7324(12) 0.226(2) 0.238(10) Uani 0.5 1 d G U P A -1
H102 H 0.605864 0.700277 0.227209 0.286 Uiso 0.5 1 calc R U P A -1
C103 C 0.6358(13) 0.7644(16) 0.211(2) 0.237(10) Uani 0.5 1 d G U P A -1
H103 H 0.666489 0.753671 0.203012 0.284 Uiso 0.5 1 calc R U P A -1
C104 C 0.6263(12) 0.8123(15) 0.209(2) 0.234(10) Uani 0.5 1 d G U P A -1
H104 H 0.650602 0.833716 0.199348 0.281 Uiso 0.5 1 calc R U P A -1
C105 C 0.5805(13) 0.8283(10) 0.221(2) 0.236(10) Uani 0.5 1 d DG U P A -1
H105 H 0.574089 0.860367 0.219881 0.284 Uiso 0.5 1 calc R U P A -1
C106 C 0.5441(12) 0.7963(11) 0.2358(13) 0.234(10) Uani 0.5 1 d DG U P A -1
C107 C 0.4966(13) 0.8124(16) 0.248(2) 0.234(10) Uani 0.5 1 d D U P A -1
H107 H 0.489454 0.844337 0.247079 0.280 Uiso 0.5 1 calc R U P A -1
C201 C 0.4603(16) 0.7776(12) 0.2628(14) 0.236(10) Uani 0.5 1 d DG U P A -1
C202 C 0.4144(17) 0.7934(15) 0.275(2) 0.235(10) Uani 0.5 1 d G U P A -1
H202 H 0.407989 0.825507 0.273176 0.282 Uiso 0.5 1 calc R U P A -1
C203 C 0.3782(14) 0.7614(19) 0.290(2) 0.241(10) Uani 0.5 1 d G U P A -1
H203 H 0.347534 0.772016 0.298264 0.289 Uiso 0.5 1 calc R U P A -1
C204 C 0.3879(13) 0.7135(18) 0.293(2) 0.237(10) Uani 0.5 1 d G U P A -1
H204 H 0.363650 0.692029 0.302908 0.285 Uiso 0.5 1 calc R U P A -1
C205 C 0.4338(14) 0.6976(13) 0.281(2) 0.222(10) Uani 0.5 1 d DG U P A -1
H205 H 0.440223 0.665532 0.282465 0.267 Uiso 0.5 1 calc R U P A -1
C206 C 0.4700(13) 0.7296(13) 0.2656(14) 0.236(10) Uani 0.5 1 d DG U P A -1
C207 C 0.5174(14) 0.7133(15) 0.252(2) 0.235(10) Uani 0.5 1 d D U P A -1
H207 H 0.524465 0.681401 0.252545 0.282 Uiso 0.5 1 calc R U P A -1

loop_
_atom_site_aniso_label
_atom_site_aniso_U_11
_atom_site_aniso_U_22
_atom_site_aniso_U_33
_atom_site_aniso_U_23
_atom_site_aniso_U_13
_atom_site_aniso_U_12
Sr6 0.0413(3) 0.0273(3) 0.0226(2) -0.00164(16) 0.00546(18) -0.0021(2)
O4 0.051(3) 0.055(3) 0.027(2) -0.0003(18) -0.0005(19) -0.013(2)
C5 0.032(3) 0.027(2) 0.030(2) -0.001(2) 0.005(2) -0.006(2)
C6 0.034(3) 0.037(3) 0.024(2) -0.002(2) 0.002(2) -0.008(2)
N8 0.040(3) 0.040(3) 0.030(2) -0.001(2) -0.003(2) -0.017(2)
C10 0.039(3) 0.046(3) 0.025(3) 0.001(2) 0.000(2) -0.015(3)
C11 0.042(3) 0.030(3) 0.023(2) 0.000(2) 0.006(2) -0.005(2)
C12 0.046(3) 0.029(3) 0.023(3) 0.002(2) 0.008(2) -0.003(2)
O14 0.047(3) 0.035(2) 0.078(4) -0.012(2) 0.006(3) -0.012(2)
C15 0.047(3) 0.041(3) 0.029(3) -0.007(2) 0.009(3) -0.012(3)
C16 0.045(3) 0.038(3) 0.029(3) 0.002(2) 0.000(2) -0.020(3)
O17 0.075(4) 0.052(3) 0.042(3) 0.001(2) -0.002(3) 0.014(3)
C18 0.044(3) 0.034(3) 0.034(3) 0.009(2) -0.009(3) -0.015(3)
O19 0.036(2) 0.041(3) 0.099(4) 0.012(3) -0.011(3) -0.011(2)
C20 0.040(3) 0.040(3) 0.030(3) -0.001(2) 0.005(2) -0.015(2)
C21 0.045(3) 0.044(4) 0.034(3) -0.004(3) 0.000(3) -0.012(3)
C22 0.042(3) 0.040(3) 0.045(4) 0.010(3) -0.010(3) -0.014(3)
N27 0.109(7) 0.046(4) 0.058(4) 0.002(3) -0.004(4) -0.002(4)
C29 0.049(4) 0.038(3) 0.048(4) -0.010(3) 0.012(3) -0.006(3)
C30 0.048(3) 0.034(3) 0.023(2) -0.005(2) 0.000(2) -0.011(2)
C35 0.036(3) 0.035(3) 0.052(4) 0.011(3) -0.012(3) -0.002(2)
C40 0.102(8) 0.054(5) 0.098(8) -0.003(5) -0.016(7) -0.006(5)
C51 0.139(11) 0.074(7) 0.061(6) 0.012(5) -0.004(6) 0.016(7)
O1 0.0330(18) 0.0337(18) 0.0258(17) -0.0027(15) -0.0004(14) -0.0055(15)
O2 0.044(2) 0.0352(19) 0.029(2) -0.0013(16) 0.0069(16) -0.0103(17)
O3 0.044(2) 0.044(2) 0.031(2) 0.0011(17) 0.0024(17) -0.0114(18)
C7 0.025(2) 0.039(3) 0.031(3) -0.005(2) -0.002(2) -0.004(2)
C9 0.081(6) 0.049(4) 0.056(5) 0.006(3) 0.003(4) 0.006(4)
O5 0.072(4) 0.055(3) 0.041(3) -0.006(2) 0.003(2) -0.023(3)
N3 0.057(4) 0.049(3) 0.060(4) -0.004(3) 0.003(3) 0.003(3)
C4 0.055(4) 0.040(3) 0.051(4) -0.001(3) -0.006(3) -0.014(3)
C8 0.075(6) 0.056(5) 0.090(7) 0.018(5) -0.007(5) 0.012(4)
C13 0.068(5) 0.057(4) 0.069(5) -0.021(4) 0.000(4) 0.003(4)
C101 0.235(11) 0.239(11) 0.238(11) 0.003(6) 0.003(6) 0.002(6)
C102 0.235(12) 0.241(12) 0.238(11) -0.001(7) 0.001(7) 0.003(7)
C103 0.235(12) 0.237(12) 0.238(12) -0.002(7) 0.001(7) 0.003(7)
C104 0.236(12) 0.232(12) 0.235(12) 0.000(7) -0.001(7) 0.001(7)
C105 0.236(12) 0.233(12) 0.240(11) -0.002(7) -0.002(7) 0.002(7)
C106 0.233(11) 0.234(11) 0.236(11) 0.001(6) 0.005(6) 0.003(6)
C107 0.234(11) 0.233(11) 0.234(11) -0.001(7) 0.003(7) 0.000(7)
C201 0.235(11) 0.238(11) 0.237(11) -0.002(6) 0.000(6) 0.002(6)
C202 0.232(12) 0.237(11) 0.236(11) -0.004(7) -0.001(7) -0.002(7)
C203 0.240(12) 0.243(12) 0.240(12) -0.002(7) 0.001(7) -0.002(7)
C204 0.238(12) 0.236(12) 0.238(12) -0.001(7) 0.003(7) -0.001(7)
C205 0.221(11) 0.225(11) 0.221(11) 0.000(7) -0.002(7) -0.002(7)
C206 0.236(11) 0.238(11) 0.235(11) -0.002(6) -0.002(6) 0.003(6)
C207 0.233(11) 0.237(11) 0.235(11) -0.001(7) 0.000(7) 0.002(7)

loop_
_atom_type_symbol
_atom_type_description
_atom_type_scat_dispersion_real
_atom_type_scat_dispersion_imag
_atom_type_scat_source
C C 0.0181 0.0091 'International Tables Vol C Tables 4.2.6.8 and 6.1.1.4'
H H 0.0000 0.0000 'International Tables Vol C Tables 4.2.6.8 and 6.1.1.4'
N N 0.0311 0.0180 'International Tables Vol C Tables 4.2.6.8 and 6.1.1.4'
O O 0.0492 0.0322 'International Tables Vol C Tables 4.2.6.8 and 6.1.1.4'
Sr Sr -0.3528 1.8200 'International Tables Vol C Tables 4.2.6.8 and 6.1.1.4'

loop_
_geom_angle_atom_site_label_1
_geom_angle_atom_site_label_2
_geom_angle_atom_site_label_3
_geom_angle
_geom_angle_site_symmetry_1
_geom_angle_site_symmetry_3
_geom_angle_publ_flag
Sr6 Sr6 Sr6 131.383(9) 2_655 8_464 ?
O4 Sr6 Sr6 107.05(11) . 8_464 ?
O4 Sr6 Sr6 83.59(10) . 2_655 ?
O4 Sr6 C12 24.13(16) . . ?
O4 Sr6 O17 83.31(18) . . ?
O4 Sr6 O1 134.74(13) . 2_654 ?
O4 Sr6 O2 48.90(13) . . ?
O4 Sr6 O3 151.59(15) . 2_654 ?
O4 Sr6 C7 149.47(15) . 2_654 ?
O4 Sr6 O5 76.19(16) . . ?
C12 Sr6 Sr6 123.42(12) . 8_464 ?
C12 Sr6 Sr6 59.56(12) . 2_655 ?
O17 Sr6 Sr6 153.56(11) . 8_464 ?
O17 Sr6 Sr6 72.94(12) . 2_655 ?
O17 Sr6 C12 75.21(17) . . ?
O17 Sr6 O1 123.13(14) . 2_654 ?
O17 Sr6 O2 70.69(14) . . ?
O17 Sr6 C7 99.33(16) . 2_654 ?
O1 Sr6 Sr6 99.05(9) 7_664 8_464 ?
O1 Sr6 Sr6 37.35(9) 7_664 2_655 ?
O1 Sr6 Sr6 34.19(8) 2_654 8_464 ?
O1 Sr6 Sr6 136.05(9) 2_654 2_655 ?
O1 Sr6 O4 113.17(14) 7_664 . ?
O1 Sr6 C12 91.62(14) 7_664 . ?
O1 Sr6 C12 156.33(15) 2_654 . ?
O1 Sr6 O17 98.88(16) 7_664 . ?
O1 Sr6 O1 99.19(11) 7_664 2_654 ?
O1 Sr6 O2 76.62(13) 7_664 8_464 ?
O1 Sr6 O2 68.88(12) 7_664 . ?
O1 Sr6 O2 164.00(12) 2_654 . ?
O1 Sr6 O3 90.01(14) 7_664 2_654 ?
O1 Sr6 C7 25.19(14) 2_654 2_654 ?
O1 Sr6 C7 96.58(14) 7_664 2_654 ?
O1 Sr6 O5 169.91(15) 7_664 . ?
O2 Sr6 Sr6 38.22(9) 8_464 8_464 ?
O2 Sr6 Sr6 34.82(9) . 2_655 ?
O2 Sr6 Sr6 97.55(9) 8_464 2_655 ?
O2 Sr6 Sr6 134.42(9) . 8_464 ?
O2 Sr6 O4 87.96(15) 8_464 . ?
O2 Sr6 C12 93.35(15) 8_464 . ?
O2 Sr6 C12 24.78(15) . . ?
O2 Sr6 O17 167.71(15) 8_464 . ?
O2 Sr6 O1 69.11(12) 8_464 2_654 ?
O2 Sr6 O2 97.04(12) 8_464 . ?
O2 Sr6 O3 114.31(13) 8_464 2_654 ?
O2 Sr6 C7 159.98(14) . 2_654 ?
O2 Sr6 C7 92.58(15) 8_464 2_654 ?
O2 Sr6 O5 100.69(17) 8_464 . ?
O3 Sr6 Sr6 109.12(10) 2_654 2_655 ?
O3 Sr6 Sr6 83.94(9) 2_654 8_464 ?
O3 Sr6 C12 151.87(15) 2_654 . ?
O3 Sr6 O17 76.79(16) 2_654 . ?
O3 Sr6 O1 49.86(12) 2_654 2_654 ?
O3 Sr6 O2 137.19(13) 2_654 . ?
O3 Sr6 C7 24.76(15) 2_654 2_654 ?
C7 Sr6 Sr6 59.37(11) 2_654 8_464 ?
C7 Sr6 Sr6 126.45(11) 2_654 2_655 ?
C7 Sr6 C12 170.81(14) 2_654 . ?
O5 Sr6 Sr6 152.10(12) . 2_655 ?
O5 Sr6 Sr6 73.83(14) . 8_464 ?
O5 Sr6 C12 98.27(17) . . ?
O5 Sr6 O17 85.64(19) . . ?
O5 Sr6 O1 70.87(15) . 2_654 ?
O5 Sr6 O2 121.21(15) . . ?
O5 Sr6 O3 82.21(17) . 2_654 ?
O5 Sr6 C7 73.71(16) . 2_654 ?
C12 O4 Sr6 98.1(4) . . ?
C6 C5 H5 120.4 . . ?
C6 C5 C11 119.1(5) . . ?
C11 C5 H5 120.4 . . ?
C5 C6 C20 120.1(5) . . ?
C5 C6 C7 121.8(5) . . ?
C20 C6 C7 118.1(5) . . ?
C21 N8 C16 117.2(6) . . ?
C22 N8 C16 116.9(6) . . ?
C22 N8 C21 125.8(5) . . ?
C10 C10 C18 118.4(8) 3_665 . ?
C15 C10 C10 119.4(8) . 3_665 ?
C15 C10 C18 122.2(5) . . ?
C5 C11 C12 121.1(5) . . ?
C30 C11 C5 120.3(5) . . ?
C30 C11 C12 118.6(5) . . ?
O4 C12 Sr6 57.8(3) . . ?
O4 C12 C11 116.7(5) . . ?
O4 C12 O2 124.3(5) . . ?
C11 C12 Sr6 172.6(4) . . ?
O2 C12 Sr6 66.6(3) . . ?
O2 C12 C11 119.0(5) . . ?
C10 C15 C21 119.1(6) . . ?
C29 C15 C10 121.3(6) . . ?
C29 C15 C21 119.5(7) . . ?
C20 C16 N8 119.0(5) . . ?
C20 C16 C30 120.6(5) . . ?
C30 C16 N8 120.5(5) . . ?
C9 O17 Sr6 129.9(5) . . ?
C10 C18 C22 118.8(6) . . ?
C35 C18 C10 119.7(5) . . ?
C35 C18 C22 121.4(6) . . ?
C6 C20 H20 120.2 . . ?
C16 C20 C6 119.6(5) . . ?
C16 C20 H20 120.2 . . ?
N8 C21 C15 116.7(6) . . ?
O14 C21 N8 120.8(6) . . ?
O14 C21 C15 122.5(7) . . ?
N8 C22 C18 117.2(6) . . ?
O19 C22 N8 121.2(6) . . ?
O19 C22 C18 121.6(6) . . ?
C40 N27 C51 114.0(10) . . ?
C9 N27 C40 121.5(9) . . ?
C9 N27 C51 124.4(9) . . ?
C15 C29 H29 120.2 . . ?
C15 C29 C35 119.5(6) . 3_665 ?
C35 C29 H29 120.2 3_665 . ?
C11 C30 C16 120.3(5) . . ?
C11 C30 H30 119.9 . . ?
C16 C30 H30 119.9 . . ?
C18 C35 C29 121.5(6) . 3_665 ?
C18 C35 H35 119.2 . . ?
C29 C35 H35 119.2 3_665 . ?
N27 C40 H40A 109.5 . . ?
N27 C40 H40B 109.5 . . ?
N27 C40 H40C 109.5 . . ?
H40A C40 H40B 109.5 . . ?
H40A C40 H40C 109.5 . . ?
H40B C40 H40C 109.5 . . ?
N27 C51 H51A 109.5 . . ?
N27 C51 H51B 109.5 . . ?
N27 C51 H51C 109.5 . . ?
H51A C51 H51B 109.5 . . ?
H51A C51 H51C 109.5 . . ?
H51B C51 H51C 109.5 . . ?
Sr6 O1 Sr6 108.47(13) 7_665 8_465 ?
C7 O1 Sr6 161.9(4) . 7_665 ?
C7 O1 Sr6 89.5(3) . 8_465 ?
Sr6 O2 Sr6 106.96(14) 2_655 . ?
C12 O2 Sr6 163.8(4) . 2_655 ?
C12 O2 Sr6 88.7(3) . . ?
C7 O3 Sr6 96.1(3) . 8_465 ?
C6 C7 Sr6 171.8(4) . 8_465 ?
O1 C7 Sr6 65.3(3) . 8_465 ?
O1 C7 C6 118.1(5) . . ?
O3 C7 Sr6 59.1(3) . 8_465 ?
O3 C7 C6 117.9(5) . . ?
O3 C7 O1 124.0(5) . . ?
O17 C9 N27 125.5(9) . . ?
O17 C9 H9 117.3 . . ?
N27 C9 H9 117.3 . . ?
C4 O5 Sr6 131.0(5) . . ?
C4 N3 C8 122.7(8) . . ?
C4 N3 C13 120.6(7) . . ?
C8 N3 C13 116.7(8) . . ?
O5 C4 N3 123.8(8) . . ?
O5 C4 H4 118.1 . . ?
N3 C4 H4 118.1 . . ?
N3 C8 H8A 109.5 . . ?
N3 C8 H8B 109.5 . . ?
N3 C8 H8C 109.5 . . ?
H8A C8 H8B 109.5 . . ?
H8A C8 H8C 109.5 . . ?
H8B C8 H8C 109.5 . . ?
N3 C13 H13A 109.5 . . ?
N3 C13 H13B 109.5 . . ?
N3 C13 H13C 109.5 . . ?
H13A C13 H13B 109.5 . . ?
H13A C13 H13C 109.5 . . ?
H13B C13 H13C 109.5 . . ?
C102 C101 C106 120.0 . . ?
C102 C101 C207 117(3) . . ?
C106 C101 C207 123(3) . . ?
C101 C102 H102 120.0 . . ?
C101 C102 C103 120.0 . . ?
C103 C102 H102 120.0 . . ?
C102 C103 H103 120.0 . . ?
C104 C103 C102 120.0 . . ?
C104 C103 H103 120.0 . . ?
C103 C104 H104 120.0 . . ?
C103 C104 C105 120.0 . . ?
C105 C104 H104 120.0 . . ?
C104 C105 H105 120.0 . . ?
C106 C105 C104 120.0 . . ?
C106 C105 H105 120.0 . . ?
C101 C106 C107 119.6(8) . . ?
C105 C106 C101 120.0 . . ?
C105 C106 C107 120.4(8) . . ?
C106 C107 H107 121.0 . . ?
C106 C107 C201 118(3) . . ?
C201 C107 H107 121.0 . . ?
C202 C201 C107 118(3) . . ?
C202 C201 C206 120.0 . . ?
C206 C201 C107 122(3) . . ?
C201 C202 H202 120.0 . . ?
C201 C202 C203 120.0 . . ?
C203 C202 H202 120.0 . . ?
C202 C203 H203 120.0 . . ?
C202 C203 C204 120.0 . . ?
C204 C203 H203 120.0 . . ?
C203 C204 H204 120.0 . . ?
C203 C204 C205 120.0 . . ?
C205 C204 H204 120.0 . . ?
C204 C205 H205 120.0 . . ?
C204 C205 C206 120.0 . . ?
C206 C205 H205 120.0 . . ?
C201 C206 C207 119.9(8) . . ?
C205 C206 C201 120.0 . . ?
C205 C206 C207 120.1(8) . . ?
C101 C207 H207 121.2 . . ?
C206 C207 C101 118(3) . . ?
C206 C207 H207 121.2 . . ?

loop_
_geom_bond_atom_site_label_1
_geom_bond_atom_site_label_2
_geom_bond_distance
_geom_bond_site_symmetry_2
_geom_bond_publ_flag
Sr6 Sr6 4.2174(4) 8_464 ?
Sr6 Sr6 4.2173(4) 2_655 ?
Sr6 O4 2.541(5) . ?
Sr6 C12 2.972(5) . ?
Sr6 O17 2.588(5) . ?
Sr6 O1 2.697(4) 2_654 ?
Sr6 O1 2.498(4) 7_664 ?
Sr6 O2 2.728(4) . ?
Sr6 O2 2.518(4) 8_464 ?
Sr6 O3 2.563(4) 2_654 ?
Sr6 C7 2.970(6) 2_654 ?
Sr6 O5 2.556(5) . ?
O4 C12 1.227(7) . ?
C5 H5 0.9300 . ?
C5 C6 1.395(7) . ?
C5 C11 1.403(8) . ?
C6 C20 1.397(8) . ?
C6 C7 1.507(7) . ?
N8 C16 1.437(7) . ?
N8 C21 1.403(9) . ?
N8 C22 1.384(9) . ?
C10 C10 1.415(11) 3_665 ?
C10 C15 1.400(10) . ?
C10 C18 1.430(9) . ?
C11 C12 1.514(7) . ?
C11 C30 1.372(8) . ?
C12 O2 1.246(7) . ?
O14 C21 1.218(8) . ?
C15 C21 1.486(9) . ?
C15 C29 1.377(10) . ?
C16 C20 1.378(8) . ?
C16 C30 1.387(8) . ?
O17 C9 1.240(10) . ?
C18 C22 1.476(8) . ?
C18 C35 1.378(9) . ?
O19 C22 1.212(9) . ?
C20 H20 0.9300 . ?
N27 C40 1.441(14) . ?
N27 C51 1.488(12) . ?
N27 C9 1.343(12) . ?
C29 H29 0.9300 . ?
C29 C35 1.382(9) 3_665 ?
C30 H30 0.9300 . ?
C35 H35 0.9300 . ?
C40 H40A 0.9600 . ?
C40 H40B 0.9600 . ?
C40 H40C 0.9600 . ?
C51 H51A 0.9600 . ?
C51 H51B 0.9600 . ?
C51 H51C 0.9600 . ?
O1 C7 1.264(7) . ?
O3 C7 1.251(7) . ?
C9 H9 0.9300 . ?
O5 C4 1.240(9) . ?
N3 C4 1.343(10) . ?
N3 C8 1.434(11) . ?
N3 C13 1.439(11) . ?
C4 H4 0.9300 . ?
C8 H8A 0.9600 . ?
C8 H8B 0.9600 . ?
C8 H8C 0.9600 . ?
C13 H13A 0.9600 . ?
C13 H13B 0.9600 . ?
C13 H13C 0.9600 . ?
C101 C102 1.3900 . ?
C101 C106 1.3900 . ?
C101 C207 1.45(2) . ?
C102 H102 0.9300 . ?
C102 C103 1.3900 . ?
C103 H103 0.9300 . ?
C103 C104 1.3900 . ?
C104 H104 0.9300 . ?
C104 C105 1.3900 . ?
C105 H105 0.9300 . ?
C105 C106 1.3900 . ?
C106 C107 1.44(2) . ?
C107 H107 0.9300 . ?
C107 C201 1.44(2) . ?
C201 C202 1.3900 . ?
C201 C206 1.3900 . ?
C202 H202 0.9300 . ?
C202 C203 1.3900 . ?
C203 H203 0.9300 . ?
C203 C204 1.3900 . ?
C204 H204 0.9300 . ?
C204 C205 1.3900 . ?
C205 H205 0.9300 . ?
C205 C206 1.3900 . ?
C206 C207 1.44(2) . ?
C207 H207 0.9300 . ?

loop_
_geom_torsion_atom_site_label_1
_geom_torsion_atom_site_label_2
_geom_torsion_atom_site_label_3
_geom_torsion_atom_site_label_4
_geom_torsion
_geom_torsion_site_symmetry_1
_geom_torsion_site_symmetry_2
_geom_torsion_site_symmetry_3
_geom_torsion_site_symmetry_4
_geom_torsion_publ_flag
Sr6 O4 C12 C11 -174.3(4) . . . . ?
Sr6 O4 C12 O2 3.3(7) . . . . ?
Sr6 C12 O2 Sr6 165.5(15) . . . 2_655 ?
Sr6 O17 C9 N27 95.2(10) . . . . ?
Sr6 O1 C7 Sr6 175.4(12) 7_665 . . 8_465 ?
Sr6 O1 C7 C6 -13.0(15) 7_665 . . . ?
Sr6 O1 C7 C6 171.6(5) 8_465 . . . ?
Sr6 O1 C7 O3 -7.0(6) 8_465 . . . ?
Sr6 O1 C7 O3 168.3(8) 7_665 . . . ?
Sr6 O3 C7 C6 -171.2(4) 8_465 . . . ?
Sr6 O3 C7 O1 7.5(6) 8_465 . . . ?
Sr6 O5 C4 N3 104.2(8) . . . . ?
O4 C12 O2 Sr6 -3.1(6) . . . . ?
O4 C12 O2 Sr6 162.4(11) . . . 2_655 ?
C5 C6 C20 C16 -1.9(10) . . . . ?
C5 C6 C7 O1 20.2(8) . . . . ?
C5 C6 C7 O3 -161.0(6) . . . . ?
C5 C11 C12 O4 -170.3(6) . . . . ?
C5 C11 C12 O2 12.0(9) . . . . ?
C5 C11 C30 C16 -2.4(10) . . . . ?
C6 C5 C11 C12 -176.7(5) . . . . ?
C6 C5 C11 C30 2.1(9) . . . . ?
N8 C16 C20 C6 -179.3(6) . . . . ?
N8 C16 C30 C11 -178.6(6) . . . . ?
C10 C10 C15 C21 178.7(4) 3_665 . . . ?
C10 C10 C15 C29 -0.9(7) 3_665 . . . ?
C10 C10 C18 C22 -178.8(4) 3_665 . . . ?
C10 C10 C18 C35 1.2(7) 3_665 . . . ?
C10 C15 C21 N8 -1.0(8) . . . . ?
C10 C15 C21 O14 178.6(6) . . . . ?
C10 C15 C29 C35 -0.2(11) . . . 3_665 ?
C10 C18 C22 N8 1.4(9) . . . . ?
C10 C18 C22 O19 -179.1(7) . . . . ?
C10 C18 C35 C29 -2.4(10) . . . 3_665 ?
C11 C5 C6 C20 0.0(9) . . . . ?
C11 C5 C6 C7 -179.0(5) . . . . ?
C11 C12 O2 Sr6 174.5(5) . . . . ?
C11 C12 O2 Sr6 -20.1(18) . . . 2_655 ?
C12 C11 C30 C16 176.5(6) . . . . ?
C15 C10 C18 C22 2.1(9) . . . . ?
C15 C10 C18 C35 -177.8(6) . . . . ?
C16 N8 C21 O14 0.1(9) . . . . ?
C16 N8 C21 C15 179.7(5) . . . . ?
C16 N8 C22 C18 -179.9(5) . . . . ?
C16 N8 C22 O19 0.6(10) . . . . ?
C18 C10 C15 C21 -2.3(9) . . . . ?
C18 C10 C15 C29 178.2(6) . . . . ?
C20 C6 C7 O1 -158.8(6) . . . . ?
C20 C6 C7 O3 20.0(8) . . . . ?
C20 C16 C30 C11 0.5(11) . . . . ?
C21 N8 C16 C20 84.5(8) . . . . ?
C21 N8 C16 C30 -96.4(8) . . . . ?
C21 N8 C22 C18 -5.1(9) . . . . ?
C21 N8 C22 O19 175.4(7) . . . . ?
C21 C15 C29 C35 -179.7(7) . . . 3_665 ?
C22 N8 C16 C20 -100.2(8) . . . . ?
C22 N8 C16 C30 78.9(8) . . . . ?
C22 N8 C21 O14 -174.7(7) . . . . ?
C22 N8 C21 C15 4.9(9) . . . . ?
C22 C18 C35 C29 177.7(7) . . . 3_665 ?
C29 C15 C21 N8 178.5(6) . . . . ?
C29 C15 C21 O14 -1.8(10) . . . . ?
C30 C11 C12 O4 10.9(9) . . . . ?
C30 C11 C12 O2 -166.9(6) . . . . ?
C30 C16 C20 C6 1.6(11) . . . . ?
C35 C18 C22 N8 -178.7(6) . . . . ?
C35 C18 C22 O19 0.9(11) . . . . ?
C40 N27 C9 O17 -0.2(15) . . . . ?
C51 N27 C9 O17 -175.1(10) . . . . ?
C7 C6 C20 C16 177.1(6) . . . . ?
C8 N3 C4 O5 -0.2(12) . . . . ?
C13 N3 C4 O5 -179.9(7) . . . . ?
C101 C102 C103 C104 0.0 . . . . ?
C101 C106 C107 C201 0.0(11) . . . . ?
C102 C101 C106 C105 0.0 . . . . ?
C102 C101 C106 C107 179.8(6) . . . . ?
C102 C101 C207 C206 179.6(7) . . . . ?
C102 C103 C104 C105 0.0 . . . . ?
C103 C104 C105 C106 0.0 . . . . ?
C104 C105 C106 C101 0.0 . . . . ?
C104 C105 C106 C107 -179.8(6) . . . . ?
C105 C106 C107 C201 179.8(6) . . . . ?
C106 C101 C102 C103 0.0 . . . . ?
C106 C101 C207 C206 -0.8(12) . . . . ?
C106 C107 C201 C202 179.8(6) . . . . ?
C106 C107 C201 C206 0.4(13) . . . . ?
C107 C201 C202 C203 -179.4(9) . . . . ?
C107 C201 C206 C205 179.4(9) . . . . ?
C107 C201 C206 C207 -1.0(11) . . . . ?
C201 C202 C203 C204 0.0 . . . . ?
C201 C206 C207 C101 1.2(12) . . . . ?
C202 C201 C206 C205 0.0 . . . . ?
C202 C201 C206 C207 179.5(9) . . . . ?
C202 C203 C204 C205 0.0 . . . . ?
C203 C204 C205 C206 0.0 . . . . ?
C204 C205 C206 C201 0.0 . . . . ?
C204 C205 C206 C207 -179.5(9) . . . . ?
C205 C206 C207 C101 -179.2(6) . . . . ?
C206 C201 C202 C203 0.0 . . . . ?
C207 C101 C102 C103 179.6(5) . . . . ?
C207 C101 C106 C105 -179.6(6) . . . . ?
C207 C101 C106 C107 0.2(8) . . . . ?

loop_
_twin_individual_id
_twin_individual_mass_fraction_refined
1 0.6480(19)
2 0.3520(19)
